data_1528467
loop_
_publ_author_name
'Etzkorn, J.'
'Ade, M.'
'Kotzott, D.'
'Kleczek, M.'
'Hillebrecht, H.'

_publ_section_title
;
 Ti2 Ga C, Ti4 Ga C3 and Cr2 Ga C - Synthesis, crystal growth and
 structure analysis of Ga-containing MAX-phases M(n+1) Ga C(n) with M =
 Ti, Cr and n = 1, 3
;
_journal_name_full 'Journal of Solid State Chemistry'
_journal_page_first 995
_journal_page_last 1002
_journal_volume 182
_journal_year 2009
_chemical_formula_sum 'C Al0.43 Ga0.57 V2'
_chemical_name_systematic 'V2 Ga0.57 Al0.43 C'
_space_group_IT_number 194
_symmetry_space_group_name_Hall '-P 6c 2c'
_symmetry_space_group_name_H-M 'P 63/m m c'
_cell_angle_alpha 90
_cell_angle_beta 90
_cell_angle_gamma 120
_cell_formula_units_Z 2
_cell_length_a 2.9252
_cell_length_b 2.9252
_cell_length_c 12.959
_cell_volume 96.031
_citation_journal_id_ASTM JSSCBI
_cod_data_source_file Etzkorn_JSSCBI_2009_1731.cif
_cod_data_source_block C1Al0.43Ga0.57V2
_cod_original_cell_volume 96.03139
_cod_original_formula_sum 'C1 Al0.43 Ga0.57 V2'
_cod_database_code 1528467

loop_
_symmetry_equiv_pos_as_xyz
x,y,z
x-y,x,z+1/2
-y,x-y,z
-x,-y,z+1/2
-x+y,-x,z
y,-x+y,z+1/2
-y,-x,-z+1/2
x-y,-y,-z
x,x-y,-z+1/2
y,x,-z
-x+y,y,-z+1/2
-x,-x+y,-z
-x,-y,-z
-x+y,-x,-z-1/2
y,-x+y,-z
x,y,-z-1/2
x-y,x,-z
-y,x-y,-z-1/2
y,x,z-1/2
-x+y,y,z
-x,-x+y,z-1/2
-y,-x,z
x-y,-y,z-1/2
x,x-y,z

loop_
_atom_site_label
_atom_site_type_symbol
_atom_site_fract_x
_atom_site_fract_y
_atom_site_fract_z
_atom_site_occupancy
_atom_site_U_iso_or_equiv
V1 V 0.3333 0.6667 0.08587 1 0.0
C1 C 0 0 0 1 0.0
Ga1 Ga 0.6667 0.3333 0.25 0.566 0.0
Al1 Al 0.6667 0.3333 0.25 0.434 0.0
